data_2300115
loop_
_publ_author_name
'Sowa, Heidrun'
'Ahsbahs, Hans'

_publ_section_title
;
 High-pressure X-ray investigation of zincite ZnO single crystals using
 diamond anvils with an improved shape
;
_journal_coeditor_code KO5022
_journal_issue 2
_journal_name_full 'Journal of Applied Crystallography'
_journal_page_first 169
_journal_page_last 175
_journal_paper_doi 10.1107/S0021889805042457
_journal_volume 39
_journal_year 2006
_chemical_formula_sum 'O Zn'
_chemical_formula_weight 81.37
_chemical_melting_point 2521
_chemical_name_common zinc_oxide
_chemical_name_systematic
;
 ?
;
_space_group_IT_number 186
_symmetry_cell_setting hexagonal
_symmetry_space_group_name_Hall 'P 6c -2c'
_symmetry_space_group_name_H-M 'P 63 m c'
_atom_sites_solution_hydrogens geom
_atom_sites_solution_primary direct
_atom_sites_solution_secondary difmap
_audit_creation_method SHELXL
_cell_angle_alpha 90.00
_cell_angle_beta 90.00
_cell_angle_gamma 120.00
_cell_formula_units_Z 2
_cell_length_a 3.2049(3)
_cell_length_b 3.2049(3)
_cell_length_c 5.1216(4)
_cell_measurement_reflns_used 16
_cell_measurement_temperature 293(2)
_cell_measurement_theta_max 20.2
_cell_measurement_theta_min 8.0
_cell_volume 45.558(7)
_computing_cell_refinement 'Ralph & Finger, J. Appl. Cryst. 15 (1982)537'
_computing_data_collection 'STOE DIF 4, vers. 6.2.D, mod. by A. Kutoglu'
_computing_data_reduction 'Kutoglu, CRYMIS, Univ. of Marburg, 1995'
_computing_structure_refinement 'SHELXL-93 (Sheldrick, 1993)'
_computing_structure_solution 'SHELXS-86 (Sheldrick, 1990)'
_diffrn_ambient_temperature 293(2)
_diffrn_measurement_device STOE
_diffrn_measurement_method '\w scans'
_diffrn_radiation_monochromator graphite
_diffrn_radiation_source 'fine-focus sealed tube'
_diffrn_radiation_type MoK\a
_diffrn_radiation_wavelength 0.71073
_diffrn_reflns_av_R_equivalents 0.0347
_diffrn_reflns_av_sigmaI/netI 0.0173
_diffrn_reflns_limit_h_max 2
_diffrn_reflns_limit_h_min -2
_diffrn_reflns_limit_k_max 3
_diffrn_reflns_limit_k_min -3
_diffrn_reflns_limit_l_max 8
_diffrn_reflns_limit_l_min -8
_diffrn_reflns_number 150
_diffrn_reflns_theta_max 34.22
_diffrn_reflns_theta_min 7.36
_diffrn_standards_interval_time 3_h
_diffrn_standards_number 2
_exptl_absorpt_coefficient_mu 25.868
_exptl_crystal_colour colourless
_exptl_crystal_density_diffrn 5.932
_exptl_crystal_description 'rectangular piece'
_exptl_crystal_F_000 76
_exptl_crystal_size_max 0.135
_exptl_crystal_size_mid 0.12
_exptl_crystal_size_min 0.035
_refine_diff_density_max 0.597
_refine_diff_density_min -0.896
_refine_ls_abs_structure_details 'Flack H D (1983), Acta Cryst. A39, 876-881'
_refine_ls_abs_structure_Flack -0.06(16)
_refine_ls_extinction_coef 0.21(5)
_refine_ls_extinction_expression Fc^*^=kFc[1+0.001xFc^2^\l^3^/sin(2\q)]^-1/4^
_refine_ls_extinction_method SHELXL
_refine_ls_goodness_of_fit_all 1.289
_refine_ls_goodness_of_fit_obs 1.289
_refine_ls_matrix_type full
_refine_ls_number_parameters 7
_refine_ls_number_reflns 51
_refine_ls_number_restraints 0
_refine_ls_restrained_S_all 1.289
_refine_ls_restrained_S_obs 1.289
_refine_ls_R_factor_all 0.0221
_refine_ls_R_factor_obs 0.0221
_refine_ls_shift/esd_max 0.000
_refine_ls_shift/esd_mean 0.000
_refine_ls_structure_factor_coef Fsqd
_refine_ls_weighting_details 'w=1/[\s^2^(Fo^2^)+(0.0367P)^2^+0.0000P] where P=(Fo^2^+2Fc^2^)/3'
_refine_ls_weighting_scheme calc
_refine_ls_wR_factor_all 0.0512
_refine_ls_wR_factor_obs 0.0512
_reflns_number_observed 51
_reflns_number_total 51
_reflns_observed_criterion >2sigma(I)
_cod_data_source_file ko5022.cif
_cod_data_source_block zno69
_cod_depositor_comments
;
The following automatic conversions were performed:

'_chemical_melting_point' value '2521_K' was changed to '2521' - the
value should be numeric and without a unit designator.

Automatic conversion script
Id: cif_fix_values 1646 2011-03-28 12:23:43Z adriana 

The following automatic conversions were performed:

'_chemical_melting_point' value '2521_K' was changed to '2521' - the
value should be numeric and without a unit designator.

Automatic conversion script
Id: cif_fix_values 1715 2011-07-08 13:25:40Z adriana 

The following automatic conversions were performed:

'_refine_ls_weighting_scheme' value 'calc
w=1/[\s^2^(Fo^2^)+(0.0367P)^2^+0.0000P] where P=(Fo^2^+2Fc^2^)/3' was
changed to 'calc'. New tag '_refine_ls_weighting_details' was
created. The value of the new tag was set to
'w=1/[\s^2^(Fo^2^)+(0.0367P)^2^+0.0000P] where P=(Fo^2^+2Fc^2^)/3'.

Automatic conversion script
Id: cif_fix_values 3143 2015-03-26 13:38:13Z robertas 
;
_cod_database_code 2300115

loop_
_symmetry_equiv_pos_as_xyz
'x, y, z'
'-y, x-y, z'
'-x+y, -x, z'
'-x, -y, z+1/2'
'y, -x+y, z+1/2'
'x-y, x, z+1/2'
'-y, -x, z'
'-x+y, y, z'
'x, x-y, z'
'y, x, z+1/2'
'x-y, -y, z+1/2'
'-x, -x+y, z+1/2'

loop_
_atom_site_aniso_label
_atom_site_aniso_U_11
_atom_site_aniso_U_22
_atom_site_aniso_U_33
_atom_site_aniso_U_12
_atom_site_aniso_U_13
_atom_site_aniso_U_23
Zn 0.0081(5) 0.0081(5) 0.0069(5) 0.0040(2) 0.000 0.000
O 0.007(2) 0.007(2) 0.010(3) 0.0037(11) 0.000 0.000

loop_
_atom_site_type_symbol
_atom_site_label
_atom_site_fract_x
_atom_site_fract_y
_atom_site_fract_z
_atom_site_U_iso_or_equiv
_atom_site_thermal_displace_type
_atom_site_calc_flag
_atom_site_refinement_flags
_atom_site_occupancy
_atom_site_disorder_group
Zn Zn 0.3333 0.6667 0.0000 0.0077(4) Uani d S 1 .
O O 0.3333 0.6667 0.3833(15) 0.0082(15) Uani d S 1 .

loop_
_atom_type_symbol
_atom_type_description
_atom_type_scat_dispersion_real
_atom_type_scat_dispersion_imag
_atom_type_scat_source
Zn Zn 0.2839 1.4301 'International Tables Vol C Tables 4.2.6.8 and 6.1.1.4'
O O 0.0106 0.0060 'International Tables Vol C Tables 4.2.6.8 and 6.1.1.4'

loop_
_geom_angle_atom_site_label_1
_geom_angle_atom_site_label_2
_geom_angle_atom_site_label_3
_geom_angle_site_symmetry_1
_geom_angle_site_symmetry_3
_geom_angle
_geom_angle_publ_flag
O Zn O 4_564 4_674 111.0(2) ?
O Zn O 4_564 4_664 111.0(2) ?
O Zn O 4_674 4_664 111.0(2) ?
O Zn O 4_564 . 107.9(2) ?
O Zn O 4_674 . 107.9(2) ?
O Zn O 4_664 . 107.9(2) ?
O Zn Zn 4_564 4_564 36.2(2) ?
O Zn Zn 4_674 4_564 91.7(2) ?
O Zn Zn 4_664 4_564 91.7(2) ?
O Zn Zn . 4_564 144.150(4) ?
O Zn Zn 4_564 4_675 121.9(2) ?
O Zn Zn 4_674 4_675 72.0(2) ?
O Zn Zn 4_664 4_675 121.9(2) ?
O Zn Zn . 4_675 35.850(3) ?
Zn Zn Zn 4_564 4_675 145.945(3) ?
O Zn Zn 4_564 4_565 72.0(2) ?
O Zn Zn 4_674 4_565 121.9(2) ?
O Zn Zn 4_664 4_565 121.9(2) ?
O Zn Zn . 4_565 35.850(3) ?
Zn Zn Zn 4_564 4_565 108.299(7) ?
Zn Zn Zn 4_675 4_565 60.956(5) ?
O Zn Zn 4_564 4_674 91.7(2) ?
O Zn Zn 4_674 4_674 36.3(2) ?
O Zn Zn 4_664 4_674 91.7(2) ?
O Zn Zn . 4_674 144.150(3) ?
Zn Zn Zn 4_564 4_674 60.956(5) ?
Zn Zn Zn 4_675 4_674 108.299(7) ?
Zn Zn Zn 4_565 4_674 145.945(3) ?
O Zn Zn 4_564 4_665 121.9(2) ?
O Zn Zn 4_674 4_665 121.9(2) ?
O Zn Zn 4_664 4_665 72.0(2) ?
O Zn Zn . 4_665 35.851(3) ?
Zn Zn Zn 4_564 4_665 145.944(3) ?
Zn Zn Zn 4_675 4_665 60.956(5) ?
Zn Zn Zn 4_565 4_665 60.956(5) ?
Zn Zn Zn 4_674 4_665 145.944(3) ?
O Zn Zn 4_564 4_664 91.7(2) ?
O Zn Zn 4_674 4_664 91.7(2) ?
O Zn Zn 4_664 4_664 36.2(2) ?
O Zn Zn . 4_664 144.149(3) ?
Zn Zn Zn 4_564 4_664 60.956(5) ?
Zn Zn Zn 4_675 4_664 145.944(3) ?
Zn Zn Zn 4_565 4_664 145.944(3) ?
Zn Zn Zn 4_674 4_664 60.956(5) ?
Zn Zn Zn 4_665 4_664 108.298(7) ?
Zn O Zn 4_675 4_565 111.0(2) ?
Zn O Zn 4_675 4_665 111.0(2) ?
Zn O Zn 4_565 4_665 111.0(2) ?
Zn O Zn 4_675 . 107.9(2) ?
Zn O Zn 4_565 . 107.9(2) ?
Zn O Zn 4_665 . 107.9(2) ?

loop_
_geom_bond_atom_site_label_1
_geom_bond_atom_site_label_2
_geom_bond_site_symmetry_2
_geom_bond_distance
_geom_bond_publ_flag
Zn O 4_564 1.944(2) ?
Zn O 4_674 1.944(2) ?
Zn O 4_664 1.945(2) ?
Zn O . 1.963(8) ?
Zn Zn 4_564 3.1593(2) ?
Zn Zn 4_675 3.1593(2) ?
Zn Zn 4_565 3.1593(2) ?
Zn Zn 4_674 3.1593(2) ?
Zn Zn 4_665 3.1594(2) ?
Zn Zn 4_664 3.1594(2) ?
O Zn 4_675 1.944(2) ?
O Zn 4_565 1.944(2) ?
O Zn 4_665 1.945(2) ?

loop_
_cod_related_entry_id
_cod_related_entry_database
_cod_related_entry_code
1 ChemSpider 2277402
